data_4502067
loop_
_publ_author_name
'Murata, Tsuyoshi'
'Yakiyama, Yumi'
'Nakasuji, Kazuhiro'
'Morita, Yasushi'

_publ_section_title
;
 Supramolecular Architectures and Hydrogen-Bond Directionalities of
 4,4&#x2032;-Biimidazole Metal Complexes Depending on Coordination
 Geometries
;
_journal_issue 11
_journal_name_full 'Crystal Growth &amp; Design'
_journal_page_first 4898
_journal_paper_doi 10.1021/cg100958r
_journal_volume 10
_journal_year 2010
_chemical_formula_moiety 'C20 H18 Ag2 F6 N12 O6 S2 '
_chemical_formula_sum 'C20 H18 Ag2 F6 N12 O6 S2'
_chemical_formula_weight 916.29
_space_group_IT_number 62
_symmetry_cell_setting orthorhombic
_symmetry_Int_Tables_number 62
_symmetry_space_group_name_Hall '-P 2ac 2n'
_symmetry_space_group_name_H-M 'P n m a'
_cell_angle_alpha 90
_cell_angle_beta 90
_cell_angle_gamma 90
_cell_formula_units_Z 4
_cell_length_a 22.302(8)
_cell_length_b 23.455(6)
_cell_length_c 5.550(1)
_cell_measurement_reflns_used 21703
_cell_measurement_temperature 200.2
_cell_measurement_theta_max 27.6
_cell_measurement_theta_min 3.2
_cell_volume 2903.2(14)
_computing_cell_refinement PROCESS-AUTO
_computing_data_collection PROCESS-AUTO
_computing_data_reduction 'teXsan Ver. 1.11'
_computing_publication_material 'teXsan Ver. 1.11'
_computing_structure_refinement SHELXL97
_computing_structure_solution SHELXS86
_diffrn_ambient_temperature 200(2)
_diffrn_detector_area_resol_mean 10.00
_diffrn_measurement_device_type 'Rigaku RAXIS-RAPID Imaging Plate'
_diffrn_measurement_method \w
_diffrn_radiation_type 'Mo K\a'
_diffrn_radiation_wavelength 0.7107
_diffrn_reflns_av_R_equivalents 0.052
_diffrn_reflns_limit_h_max 28
_diffrn_reflns_limit_h_min -28
_diffrn_reflns_limit_k_max 30
_diffrn_reflns_limit_k_min -29
_diffrn_reflns_limit_l_max 6
_diffrn_reflns_limit_l_min -7
_diffrn_reflns_number 22514
_diffrn_reflns_theta_max 27.49
_exptl_absorpt_coefficient_mu 1.589
_exptl_absorpt_correction_T_max 0.853
_exptl_absorpt_correction_T_min 0.000
_exptl_absorpt_correction_type multi-scan
_exptl_absorpt_process_details '(Higashi, 1995)'
_exptl_crystal_colour colorless
_exptl_crystal_density_diffrn 2.096
_exptl_crystal_density_method 'not measured'
_exptl_crystal_description block
_exptl_crystal_size_max 0.400
_exptl_crystal_size_mid 0.300
_exptl_crystal_size_min 0.100
_refine_diff_density_max 3.50
_refine_diff_density_min -2.54
_refine_ls_extinction_coef 0.0000
_refine_ls_extinction_expression Fc^*^=kFc[1+0.001xFc^2^\l^3^/sin(2\q)]^-1/4^
_refine_ls_extinction_method SHELXL
_refine_ls_goodness_of_fit_ref 1.106
_refine_ls_hydrogen_treatment noref
_refine_ls_number_parameters 229
_refine_ls_number_reflns 2593
_refine_ls_R_factor_gt 0.0571
_refine_ls_shift/su_max 0.0000
_refine_ls_structure_factor_coef Fsqd
_refine_ls_weighting_details 'w = 1/[\s^2^(Fo^2^) + (0.0701P)^2^+18.1944P] where P=(Fo^2^+2Fc^2^)/3'
_refine_ls_weighting_scheme calc
_refine_ls_wR_factor_ref 0.1712
_reflns_number_gt 2593
_reflns_number_total 3329
_reflns_threshold_expression >2.0sigma(I)
_cod_data_source_file cg100958r_si_002.cif
_cod_data_source_block murata_
_cod_original_cell_volume 2903(1)
_cod_original_formula_sum 'C20 H18 Ag2 F6 N12 O6 S2 '
_cod_database_code 4502067

loop_
_symmetry_equiv_pos_as_xyz
x,y,z
1/2+x,1/2-y,1/2-z
-x,1/2+y,-z
1/2-x,-y,1/2+z
-x,-y,-z
1/2-x,1/2+y,1/2+z
x,1/2-y,z
1/2+x,y,1/2-z

loop_
_atom_site_label
_atom_site_type_symbol
_atom_site_fract_x
_atom_site_fract_y
_atom_site_fract_z
_atom_site_U_iso_or_equiv
_atom_site_adp_type
_atom_site_occupancy
_atom_site_calc_flag
_atom_site_refinement_flags
Ag(1) Ag -0.08810(2) -0.01262(2) 0.50357(8) 0.0411(2) Uani 1.00 d .
S(1) S -0.27175(8) 0.2500 -0.0132(3) 0.0241(4) Uani 1.00 d S
S(2) S 0.0448(1) -0.2500 0.3696(7) 0.0624(9) Uani 1.00 d S
F(1) F -0.2295(2) 0.2038(2) -0.4038(7) 0.0486(9) Uani 1.00 d .
F(2) F -0.3121(3) 0.2500 -0.4546(9) 0.045(1) Uani 1.00 d S
F(3) F -0.0618(2) -0.2030(2) 0.359(2) 0.108(2) Uani 1.00 d .
F(4) F -0.0414(4) -0.2500 0.080(2) 0.110(3) Uani 1.00 d S
O(1) O -0.2111(3) 0.2500 0.081(1) 0.033(1) Uani 1.00 d S
O(2) O -0.3038(2) 0.3024(2) 0.0279(7) 0.0333(9) Uani 1.00 d .
O(3) O 0.0456(6) -0.2500 0.653(2) 0.124(5) Uani 1.00 d S
O(4) O 0.0666(3) -0.3022(2) 0.310(2) 0.087(2) Uani 1.00 d .
N(1) N -0.1801(2) -0.1017(2) -0.1363(9) 0.034(1) Uani 1.00 d .
N(2) N -0.1420(2) -0.0590(2) 0.1817(8) 0.0275(9) Uani 1.00 d .
N(3) N -0.1698(2) 0.1345(2) 0.137(1) 0.036(1) Uani 1.00 d .
N(4) N -0.1373(2) 0.0568(2) 0.3158(8) 0.0254(9) Uani 1.00 d .
N(5) N 0.0150(2) -0.1225(2) 0.945(1) 0.041(1) Uani 1.00 d .
N(6) N -0.0270(2) -0.0502(2) 0.7588(9) 0.031(1) Uani 1.00 d .
C(1) C -0.1510(3) -0.1082(3) 0.072(1) 0.037(1) Uani 1.00 d .
C(2) C -0.1672(2) -0.0185(2) 0.0320(10) 0.023(1) Uani 1.00 d .
C(3) C -0.1907(2) -0.0444(2) -0.165(1) 0.029(1) Uani 1.00 d .
C(4) C -0.1414(3) 0.1128(2) 0.328(1) 0.033(1) Uani 1.00 d .
C(5) C -0.1645(2) 0.0417(2) 0.1007(9) 0.0224(10) Uani 1.00 d .
C(6) C -0.1848(2) 0.0902(2) -0.012(1) 0.030(1) Uani 1.00 d .
C(7) C -0.0168(3) -0.1059(3) 0.755(1) 0.042(1) Uani 1.00 d .
C(8) C 0.0002(2) -0.0303(2) 0.9660(10) 0.026(1) Uani 1.00 d .
C(9) C 0.0260(2) -0.0749(3) 1.082(1) 0.035(1) Uani 1.00 d .
C(10) C -0.2595(4) 0.2500 -0.335(1) 0.030(2) Uani 1.00 d S
C(11) C -0.0340(5) -0.2500 0.337(2) 0.054(3) Uani 1.00 d S
H(1) H -0.1923 -0.1316 -0.2462 0.0253 Uiso 1.00 calc .
H(2) H -0.1775 0.1749 0.1059 0.0437 Uiso 1.00 calc .
H(3) H 0.0288 -0.1604 0.9741 0.0253 Uiso 1.00 calc .
H(4) H -0.1369 -0.1440 0.1337 0.0253 Uiso 1.00 calc .
H(5) H -0.2102 -0.0268 -0.2986 0.0253 Uiso 1.00 calc .
H(6) H -0.1262 0.1346 0.4595 0.0253 Uiso 1.00 calc .
H(7) H -0.2051 0.0927 -0.1634 0.0253 Uiso 1.00 calc .
H(8) H -0.0301 -0.1313 0.6307 0.0253 Uiso 1.00 calc .
H(9) H 0.0475 -0.0735 1.2275 0.0253 Uiso 1.00 calc .

loop_
_atom_site_aniso_label
_atom_site_aniso_U_11
_atom_site_aniso_U_22
_atom_site_aniso_U_33
_atom_site_aniso_U_12
_atom_site_aniso_U_13
_atom_site_aniso_U_23
Ag(1) 0.0332(3) 0.0630(4) 0.0272(3) -0.0007(2) -0.0093(2) 0.0084(2)
S(1) 0.0347(9) 0.0180(8) 0.0196(8) 0.0000 0.0004(7) 0.0000
S(2) 0.045(1) 0.024(1) 0.118(3) 0.0000 -0.002(2) 0.0000
F(1) 0.073(3) 0.036(2) 0.037(2) 0.015(2) 0.016(2) -0.007(2)
F(2) 0.061(3) 0.052(3) 0.023(2) 0.0000 -0.009(2) 0.0000
F(3) 0.058(3) 0.056(3) 0.209(8) 0.020(2) 0.001(4) -0.026(4)
F(4) 0.098(6) 0.116(7) 0.114(7) 0.0000 -0.044(6) 0.0000
O(1) 0.040(3) 0.021(3) 0.038(3) 0.0000 -0.008(3) 0.0000
O(2) 0.047(2) 0.025(2) 0.028(2) 0.010(2) 0.001(2) -0.004(2)
O(3) 0.16(1) 0.14(1) 0.065(7) 0.0000 -0.043(7) 0.0000
O(4) 0.058(3) 0.037(3) 0.165(8) 0.013(2) -0.040(4) -0.015(4)
N(1) 0.038(2) 0.031(2) 0.034(3) -0.008(2) -0.004(2) -0.011(2)
N(2) 0.034(2) 0.021(2) 0.027(2) -0.002(2) -0.005(2) -0.002(2)
N(3) 0.037(2) 0.022(2) 0.049(3) 0.005(2) 0.002(2) 0.003(2)
N(4) 0.026(2) 0.023(2) 0.027(2) -0.001(2) -0.001(2) -0.002(2)
N(5) 0.041(3) 0.030(2) 0.053(3) 0.002(2) 0.005(2) 0.008(3)
N(6) 0.030(2) 0.036(3) 0.028(2) 0.001(2) -0.003(2) 0.001(2)
C(1) 0.042(3) 0.027(3) 0.042(3) -0.006(2) -0.006(3) -0.003(3)
C(2) 0.020(2) 0.023(2) 0.027(3) -0.002(2) 0.000(2) 0.001(2)
C(3) 0.028(2) 0.030(3) 0.030(3) -0.006(2) -0.004(2) -0.002(2)
C(4) 0.035(3) 0.024(3) 0.041(3) -0.001(2) 0.000(2) -0.003(3)
C(5) 0.020(2) 0.023(2) 0.024(2) 0.002(2) 0.000(2) -0.001(2)
C(6) 0.028(2) 0.027(3) 0.036(3) 0.005(2) -0.002(2) 0.005(2)
C(7) 0.042(3) 0.035(3) 0.048(4) -0.001(3) 0.001(3) -0.005(3)
C(8) 0.019(2) 0.037(3) 0.023(3) 0.000(2) 0.000(2) 0.005(2)
C(9) 0.029(3) 0.041(3) 0.034(3) 0.000(2) -0.006(2) 0.012(3)
C(10) 0.048(4) 0.020(3) 0.023(4) 0.0000 0.005(3) 0.0000
C(11) 0.046(5) 0.029(4) 0.087(9) 0.0000 -0.023(5) 0.0000

loop_
_atom_type_symbol
_atom_type_description
_atom_type_scat_dispersion_real
_atom_type_scat_dispersion_imag
_atom_type_scat_source
C C 0.003 0.002
;International Tables for Crystallography
(1992, Vol. C, Tables 4.2.6.8 and 6.1.1.4)
;
H H 0.000 0.000
;International Tables for Crystallography
(1992, Vol. C, Table 6.1.1.4)
;
N N 0.006 0.003
;International Tables for Crystallography
(1992, Vol. C, Tables 4.2.6.8 and 6.1.1.4)
;
O O 0.011 0.006
;International Tables for Crystallography
(1992, Vol. C, Tables 4.2.6.8 and 6.1.1.4)
;
F F 0.017 0.010
;International Tables for Crystallography
(1992, Vol. C, Tables 4.2.6.8 and 6.1.1.4)
;
S S 0.125 0.123
;International Tables for Crystallography
(1992, Vol. C, Tables 4.2.6.8 and 6.1.1.4)
;
Ag Ag -0.897 1.101
;International Tables for Crystallography
(1992, Vol. C, Tables 4.2.6.8 and 6.1.1.4)
;

loop_
_geom_angle_atom_site_label_1
_geom_angle_atom_site_label_2
_geom_angle_atom_site_label_3
_geom_angle
_geom_angle_site_symmetry_1
_geom_angle_site_symmetry_3
_geom_angle_publ_flag
N(2) Ag(1) N(4) 74.7(2) . . yes
N(2) Ag(1) N(6) 128.2(2) . . yes
N(4) Ag(1) N(6) 157.0(2) . . yes
O(1) S(1) O(2) 114.0(2) . . yes
O(1) S(1) O(2) 114.0(2) . 7_555 yes
O(1) S(1) C(10) 102.4(4) . . yes
O(2) S(1) O(2) 117.1(3) . 7_555 yes
O(2) S(1) C(10) 103.4(2) . . yes
O(2) S(1) C(10) 103.4(2) 7_555 . yes
O(3) S(2) O(4) 103.8(4) . . yes
O(3) S(2) O(4) 103.8(4) . 7_545 yes
O(3) S(2) C(11) 96.4(7) . . yes
O(4) S(2) O(4) 128.8(6) . 7_545 yes
O(4) S(2) C(11) 109.4(3) . . yes
O(4) S(2) C(11) 109.4(3) 7_545 . yes
C(1) N(1) C(3) 107.2(5) . . yes
Ag(1) N(2) C(1) 144.2(4) . . yes
Ag(1) N(2) C(2) 109.8(3) . . yes
C(1) N(2) C(2) 105.2(5) . . yes
C(4) N(3) C(6) 107.8(5) . . yes
Ag(1) N(4) C(4) 137.7(4) . . yes
Ag(1) N(4) C(5) 115.7(3) . . yes
C(4) N(4) C(5) 105.5(4) . . yes
C(7) N(5) C(9) 107.3(5) . . yes
Ag(1) N(6) C(7) 120.1(4) . . yes
Ag(1) N(6) C(8) 133.4(4) . . yes
C(7) N(6) C(8) 105.7(5) . . yes
N(1) C(1) N(2) 111.8(5) . . yes
N(2) C(2) C(3) 109.5(5) . . yes
N(2) C(2) C(5) 119.3(4) . . yes
C(3) C(2) C(5) 131.1(5) . . yes
N(1) C(3) C(2) 106.2(5) . . yes
N(3) C(4) N(4) 111.7(5) . . yes
N(4) C(5) C(2) 119.2(4) . . yes
N(4) C(5) C(6) 108.9(4) . . yes
C(2) C(5) C(6) 131.9(5) . . yes
N(3) C(6) C(5) 106.0(5) . . yes
N(5) C(7) N(6) 111.6(6) . . yes
N(6) C(8) C(8) 122.5(6) . 5_557 yes
N(6) C(8) C(9) 108.8(5) . . yes
C(8) C(8) C(9) 128.7(6) 5_557 . yes
N(5) C(9) C(8) 106.6(5) . . yes
S(1) C(10) F(1) 111.1(4) . . yes
S(1) C(10) F(1) 111.1(4) . 7_555 yes
S(1) C(10) F(2) 110.8(6) . . yes
F(1) C(10) F(1) 109.1(7) . 7_555 yes
F(1) C(10) F(2) 107.3(4) . . yes
F(1) C(10) F(2) 107.3(4) 7_555 . yes
S(2) C(11) F(3) 118.4(5) . . yes
S(2) C(11) F(3) 118.4(5) . 7_545 yes
S(2) C(11) F(4) 102.3(8) . . yes
F(3) C(11) F(3) 120.5(9) . 7_545 yes
F(3) C(11) F(4) 92.2(8) . . yes
F(3) C(11) F(4) 92.2(8) 7_545 . yes

loop_
_geom_bond_atom_site_label_1
_geom_bond_atom_site_label_2
_geom_bond_distance
_geom_bond_site_symmetry_2
_geom_bond_publ_flag
Ag(1) N(2) 2.412(4) . yes
Ag(1) N(4) 2.222(4) . yes
Ag(1) N(6) 2.155(5) . yes
S(1) O(1) 1.451(6) . yes
S(1) O(2) 1.440(4) . yes
S(1) O(2) 1.440(4) 7_555 yes
S(1) C(10) 1.807(8) . yes
S(2) O(3) 1.57(1) . yes
S(2) O(4) 1.357(6) . yes
S(2) O(4) 1.357(6) 7_545 yes
S(2) C(11) 1.77(1) . yes
F(1) C(10) 1.330(6) . yes
F(2) C(10) 1.35(1) . yes
F(3) C(11) 1.271(7) . yes
F(4) C(11) 1.44(2) . yes
N(1) C(1) 1.336(8) . yes
N(1) C(3) 1.373(7) . yes
N(2) C(1) 1.320(7) . yes
N(2) C(2) 1.381(7) . yes
N(3) C(4) 1.337(8) . yes
N(3) C(6) 1.366(8) . yes
N(4) C(4) 1.320(7) . yes
N(4) C(5) 1.386(7) . yes
N(5) C(7) 1.329(9) . yes
N(5) C(9) 1.374(8) . yes
N(6) C(7) 1.325(8) . yes
N(6) C(8) 1.381(7) . yes
C(2) C(3) 1.356(8) . yes
C(2) C(5) 1.464(7) . yes
C(5) C(6) 1.373(8) . yes
C(8) C(8) 1.47(1) 5_557 yes
C(8) C(9) 1.357(8) . yes

loop_
_geom_contact_atom_site_label_1
_geom_contact_atom_site_label_2
_geom_contact_distance
_geom_contact_site_symmetry_2
Ag(1) C(3) 3.030(5) 1_556
Ag(1) N(6) 3.298(5) 5_556
Ag(1) C(8) 3.412(5) 5_556
Ag(1) C(2) 3.425(5) 1_556
Ag(1) N(1) 3.545(5) 1_556
Ag(1) C(8) 3.599(5) 1_554
S(1) F(2) 3.228(5) 1_556
F(1) O(1) 3.086(7) 1_554
F(1) C(4) 3.260(7) 1_554
F(1) N(3) 3.306(7) 1_554
F(1) N(1) 3.387(6) 4_454
F(1) C(1) 3.486(7) 4_454
F(1) O(2) 3.567(6) 7_554
F(2) O(2) 3.129(6) 1_554
F(2) O(2) 3.129(6) 7_554
F(2) F(4) 3.27(1) 4_454
F(2) O(1) 3.424(8) 1_554
F(2) C(1) 3.429(6) 4_454
F(2) C(1) 3.429(6) 6_454
F(2) F(3) 3.487(8) 4_454
F(2) F(3) 3.487(8) 6_454
F(3) O(2) 3.141(7) 6_445
F(3) N(5) 3.433(9) 1_554
F(4) O(3) 3.07(2) 1_554
F(4) N(5) 3.331(7) 1_554
F(4) N(5) 3.331(7) 7_544
O(1) C(10) 3.42(1) 1_556
O(2) N(1) 2.944(6) 6_455
O(2) C(1) 3.436(8) 6_454
O(4) N(5) 2.926(9) 7_544
O(4) C(9) 3.277(9) 7_544
O(4) C(4) 3.284(9) 3_546
N(2) C(8) 3.456(7) 1_554
N(2) N(6) 3.483(7) 1_554
N(3) N(5) 3.493(7) 5_556
N(4) C(9) 3.350(7) 5_556
N(4) N(5) 3.450(7) 5_556
N(4) C(8) 3.490(6) 5_556
N(5) C(4) 3.207(8) 5_556
N(6) C(1) 3.539(8) 1_556
N(6) C(2) 3.553(7) 1_556
C(1) C(7) 3.471(9) 1_554
C(3) C(5) 3.481(7) 4_454
C(3) C(6) 3.543(8) 4_454
C(4) C(9) 3.549(8) 5_556
C(4) C(7) 3.562(9) 5_556
C(5) C(9) 3.344(7) 5_556
C(6) C(9) 3.582(8) 5_556

loop_
_geom_torsion_atom_site_label_1
_geom_torsion_atom_site_label_2
_geom_torsion_atom_site_label_3
_geom_torsion_atom_site_label_4
_geom_torsion
_geom_torsion_site_symmetry_3
_geom_torsion_site_symmetry_4
_geom_torsion_publ_flag
Ag(1) N(2) C(1) N(1) -167.5(4) . . yes
Ag(1) N(2) C(2) C(3) 172.2(3) . . yes
Ag(1) N(2) C(2) C(5) -7.3(5) . . yes
Ag(1) N(4) C(4) N(3) 167.7(4) . . yes
Ag(1) N(4) C(5) C(2) 9.2(5) . . yes
Ag(1) N(4) C(5) C(6) -170.7(3) . . yes
Ag(1) N(6) C(7) N(5) -171.1(4) . . yes
Ag(1) N(6) C(8) C(8) -11.7(9) . 5_557 yes
Ag(1) N(6) C(8) C(9) 169.0(4) . . yes
F(1) C(10) S(1) O(1) 60.8(5) . . yes
F(1) C(10) S(1) O(2) 179.6(5) . . yes
F(1) C(10) S(1) O(2) -57.9(6) . 7_555 yes
F(2) C(10) S(1) O(1) 180.0000(1) . . yes
F(2) C(10) S(1) O(2) -61.3(2) . . yes
F(2) C(10) S(1) O(2) 61.3(2) . 7_555 yes
F(3) C(11) S(2) O(3) 80(1) . . yes
F(3) C(11) S(2) O(4) -172.3(10) . . yes
F(3) C(11) S(2) O(4) -26(1) . 7_545 yes
F(4) C(11) S(2) O(3) 180.0000(1) . . yes
F(4) C(11) S(2) O(4) -72.9(5) . . yes
F(4) C(11) S(2) O(4) 72.9(5) . 7_545 yes
N(1) C(1) N(2) C(2) 0.0(6) . . yes
N(1) C(3) C(2) N(2) 0.1(6) . . yes
N(1) C(3) C(2) C(5) 179.5(5) . . yes
N(2) Ag(1) N(4) C(4) -175.6(6) . . yes
N(2) Ag(1) N(4) C(5) -9.4(3) . . yes
N(2) Ag(1) N(6) C(7) -2.4(5) . . yes
N(2) Ag(1) N(6) C(8) -170.3(4) . . yes
N(2) C(1) N(1) C(3) 0.0(7) . . yes
N(2) C(2) C(5) N(4) -0.6(7) . . yes
N(2) C(2) C(5) C(6) 179.3(5) . . yes
N(3) C(4) N(4) C(5) 0.6(6) . . yes
N(3) C(6) C(5) N(4) -0.1(6) . . yes
N(3) C(6) C(5) C(2) -179.9(5) . . yes
N(4) Ag(1) N(2) C(1) 175.9(7) . . yes
N(4) Ag(1) N(2) C(2) 8.7(3) . . yes
N(4) Ag(1) N(6) C(7) -175.6(4) . . yes
N(4) Ag(1) N(6) C(8) 16.5(8) . . yes
N(4) C(4) N(3) C(6) -0.6(7) . . yes
N(4) C(5) C(2) C(3) 180.0 . . yes
N(5) C(7) N(6) C(8) -0.2(7) . . yes
N(5) C(9) C(8) N(6) 0.5(6) . . yes
N(5) C(9) C(8) C(8) -178.8(7) . 5_557 yes
N(6) Ag(1) N(2) C(1) -1.3(7) . . yes
N(6) Ag(1) N(2) C(2) -168.5(3) . . yes
N(6) Ag(1) N(4) C(4) -1.2(8) . . yes
N(6) Ag(1) N(4) C(5) 165.0(4) . . yes
N(6) C(7) N(5) C(9) 0.5(7) . . yes
N(6) C(8) C(8) N(6) 180.0 5_557 5_557 yes
N(6) C(8) C(8) C(9) 0(1) 5_557 5_557 yes
C(1) N(1) C(3) C(2) -0.1(6) . . yes
C(1) N(2) C(2) C(3) -0.1(6) . . yes
C(1) N(2) C(2) C(5) -179.6(5) . . yes
C(2) C(5) N(4) C(4) 179.6(5) . . yes
C(3) C(2) C(5) C(6) -0.1(10) . . yes
C(4) N(3) C(6) C(5) 0.4(6) . . yes
C(4) N(4) C(5) C(6) -0.3(6) . . yes
C(7) N(5) C(9) C(8) -0.6(7) . . yes
C(7) N(6) C(8) C(8) 179.1(6) . 5_557 yes
C(7) N(6) C(8) C(9) -0.2(6) . . yes
C(9) C(8) C(8) C(9) -180.0000(3) 5_557 5_557 yes
C(9) C(8) C(8) C(9) -180.0000(3) 5_557 5_557 yes
